data_7234384
loop_
_publ_author_name
'Rie Suizu'
'Akito Iwasaki'
'Yoshiaki Shuku'
'Kunio Awaga'

_publ_section_title
;
 Spatially inhomogeneous, stepwise phase transitions in a thiazyl
 diradical: a structural mismatch induced by lattice transformation
;
_journal_name_full 'Journal of Materials Chemistry C'
_journal_page_first 7968
_journal_page_last 7977
_journal_paper_doi 10.1039/C5TC01410G
_journal_volume 3
_journal_year 2015
_chemical_formula_moiety 'C14 H8 N4 S4'
_chemical_formula_sum 'C14 H8 N4 S4'
_chemical_formula_weight 360.48
_space_group_IT_number 4
_space_group_name_Hall 'P 2yb'
_space_group_name_H-M_alt 'P 1 21 1'
_symmetry_cell_setting monoclinic
_symmetry_Int_Tables_number 4
_symmetry_space_group_name_Hall 'P 2yb'
_symmetry_space_group_name_H-M 'P 1 21 1'
_atom_sites_solution_hydrogens geom
_atom_sites_solution_primary direct
_atom_sites_solution_secondary difmap
_cell_angle_alpha 90.0000
_cell_angle_beta 107.737(2)
_cell_angle_gamma 90.0000
_cell_formula_units_Z 8
_cell_length_a 15.588(3)
_cell_length_b 7.1986(12)
_cell_length_c 25.549(5)
_cell_measurement_reflns_used 6358
_cell_measurement_temperature 320
_cell_measurement_theta_max 27.50
_cell_measurement_theta_min 3.10
_cell_volume 2730.6(9)
_computing_cell_refinement 'CrystalClear-SM Expert 2.0 r4'
_computing_data_collection 'CrystalClear-SM Expert 2.0 r4 (Rigaku, 2009)'
_computing_data_reduction 'CrystalClear-SM Expert 2.0 r4'
_computing_molecular_graphics 'CrystalStructure 4.0'
_computing_publication_material 'CrystalStructure 4.0 (Rigaku, 2010)'
_computing_structure_refinement 'SHELXL97 (Sheldrick, 2008)'
_computing_structure_solution SIR97
_diffrn_ambient_temperature 320
_diffrn_detector_area_resol_mean 7.314
_diffrn_measured_fraction_theta_full 0.982
_diffrn_measured_fraction_theta_max 0.982
_diffrn_measurement_device_type 'Rigaku Saturn70'
_diffrn_measurement_method \w
_diffrn_radiation_type 'Mo K\a'
_diffrn_radiation_wavelength 0.71070
_diffrn_reflns_av_R_equivalents 0.0239
_diffrn_reflns_limit_h_max 20
_diffrn_reflns_limit_h_min -19
_diffrn_reflns_limit_k_max 9
_diffrn_reflns_limit_k_min -8
_diffrn_reflns_limit_l_max 33
_diffrn_reflns_limit_l_min -33
_diffrn_reflns_number 21928
_diffrn_reflns_theta_full 27.48
_diffrn_reflns_theta_max 27.48
_diffrn_standards_interval_count .
_diffrn_standards_number 0
_exptl_absorpt_coefficient_mu 0.695
_exptl_absorpt_correction_T_max 0.933
_exptl_absorpt_correction_T_min 0.842
_exptl_absorpt_correction_type multi-scan
_exptl_absorpt_process_details 'REQAB (Rigaku, 1998)'
_exptl_crystal_colour black
_exptl_crystal_density_diffrn 1.754
_exptl_crystal_density_method 'not measured'
_exptl_crystal_description prism
_exptl_crystal_F_000 1472.00
_exptl_crystal_size_max 0.200
_exptl_crystal_size_mid 0.200
_exptl_crystal_size_min 0.100
_refine_diff_density_max 0.330
_refine_diff_density_min -0.370
_refine_ls_abs_structure_details 'Flack, H. D. (1983), Acta Cryst. A39, 876-881.  5258 Friedel Pairs'
_refine_ls_abs_structure_Flack 0.04(6)
_refine_ls_extinction_method none
_refine_ls_goodness_of_fit_ref 1.046
_refine_ls_hydrogen_treatment constr
_refine_ls_number_parameters 793
_refine_ls_number_reflns 11913
_refine_ls_number_restraints 1
_refine_ls_R_factor_gt 0.0417
_refine_ls_shift/su_max 0.002
_refine_ls_structure_factor_coef Fsqd
_refine_ls_weighting_details 'w = 1/[\s^2^(Fo^2^)+(0.0479P)^2^+1.0129P] where P=(Fo^2^+2Fc^2^)/3'
_refine_ls_weighting_scheme calc
_refine_ls_wR_factor_ref 0.1179
_reflns_number_gt 8087
_reflns_number_total 11913
_reflns_threshold_expression F^2^>2.0\s(F^2^)
_cod_data_source_file J-Mater-Chem-C-2015-3-7968.cif
_cod_data_source_block 320K
_cod_database_code 7234384

loop_
_symmetry_equiv_pos_site_id
_symmetry_equiv_pos_as_xyz
1 +X,+Y,+Z
2 -X,1/2+Y,-Z

loop_
_atom_site_label
_atom_site_type_symbol
_atom_site_fract_x
_atom_site_fract_y
_atom_site_fract_z
_atom_site_U_iso_or_equiv
_atom_site_adp_type
_atom_site_occupancy
_atom_site_symmetry_multiplicity
_atom_site_calc_flag
_atom_site_refinement_flags
_atom_site_disorder_assembly
_atom_site_disorder_group
S1 S 0.78678(6) -0.0108(2) 0.32229(4) 0.0412(3) Uani 1.0 2 d . . .
S2 S 0.66395(6) -0.0172(2) 0.26053(4) 0.0444(3) Uani 1.0 2 d . . .
S3 S 0.33012(6) -0.0637(3) 0.74141(4) 0.0424(3) Uani 1.0 2 d . . .
S4 S 0.20738(6) -0.0537(3) 0.67966(4) 0.0473(4) Uani 1.0 2 d . . .
S5 S 0.46424(6) 0.12169(15) 0.17655(3) 0.0379(3) Uani 1.0 2 d . . .
S6 S 0.40325(6) 0.11390(15) 0.23843(3) 0.0401(3) Uani 1.0 2 d . . .
S7 S -0.41148(6) 0.05769(15) -0.24248(3) 0.0370(3) Uani 1.0 2 d . . .
S8 S -0.47265(5) 0.06965(15) -0.18061(3) 0.0393(3) Uani 1.0 2 d . . .
S9 S 0.28926(7) 0.2443(3) 0.32334(4) 0.0470(4) Uani 1.0 2 d . . .
S10 S 0.16677(7) 0.2304(3) 0.26163(4) 0.0490(4) Uani 1.0 2 d . . .
S11 S -0.16695(7) 0.1903(3) 0.74260(3) 0.0449(3) Uani 1.0 2 d . . .
S12 S -0.28976(7) 0.2055(3) 0.68095(4) 0.0451(3) Uani 1.0 2 d . . .
S13 S 0.96935(8) 0.3456(4) 0.17809(4) 0.0638(4) Uani 1.0 2 d . . .
S14 S 0.90866(8) 0.3302(4) 0.23980(4) 0.0564(3) Uani 1.0 2 d . . .
S15 S 0.09391(8) 0.3368(4) -0.24122(4) 0.0540(3) Uani 1.0 2 d . . .
S16 S 0.03285(8) 0.3494(4) -0.17964(4) 0.0488(3) Uani 1.0 2 d . . .
N1 N 0.74207(19) 0.0006(5) 0.37219(11) 0.0371(7) Uani 1.0 2 d . . .
N2 N 0.60353(19) -0.0045(5) 0.30255(11) 0.0373(7) Uani 1.0 2 d . . .
N3 N 0.39013(19) -0.0387(5) 0.69922(11) 0.0372(7) Uani 1.0 2 d . . .
N4 N 0.25168(19) -0.0287(5) 0.62995(11) 0.0408(8) Uani 1.0 2 d . . .
N5 N 0.36908(17) 0.1309(5) 0.12666(9) 0.0345(7) Uani 1.0 2 d . . .
N6 N 0.30067(17) 0.1247(5) 0.19612(10) 0.0371(7) Uani 1.0 2 d . . .
N7 N -0.30958(17) 0.0847(4) -0.20039(10) 0.0355(7) Uani 1.0 2 d . . .
N8 N -0.37896(17) 0.0954(4) -0.13122(10) 0.0361(7) Uani 1.0 2 d . . .
N9 N 0.2445(2) 0.2533(5) 0.37325(11) 0.0405(8) Uani 1.0 2 d . . .
N10 N 0.1067(2) 0.2399(5) 0.30363(11) 0.0438(8) Uani 1.0 2 d . . .
N11 N -0.10731(19) 0.2142(5) 0.70052(10) 0.0399(8) Uani 1.0 2 d . . .
N12 N -0.2453(2) 0.2276(5) 0.63138(11) 0.0380(8) Uani 1.0 2 d . . .
N13 N 0.87568(19) 0.3633(6) 0.12846(11) 0.0485(9) Uani 1.0 2 d . . .
N14 N 0.80679(19) 0.3481(6) 0.19791(11) 0.0441(8) Uani 1.0 2 d . . .
N15 N 0.19568(19) 0.3557(6) -0.19941(11) 0.0449(8) Uani 1.0 2 d . . .
N16 N 0.12677(19) 0.3666(5) -0.13001(11) 0.0405(8) Uani 1.0 2 d . . .
C1 C 0.6518(2) 0.0008(5) 0.35593(13) 0.0289(7) Uani 1.0 2 d . . .
C2 C 0.6051(2) 0.0096(4) 0.39774(11) 0.0243(6) Uani 1.0 2 d . . .
C3 C 0.65157(19) 0.0653(5) 0.45153(12) 0.0277(7) Uani 1.0 2 d . . .
C4 C 0.6090(2) 0.0691(5) 0.49121(11) 0.0273(7) Uani 1.0 2 d . . .
C5 C 0.5147(3) -0.0396(5) 0.38518(12) 0.0281(7) Uani 1.0 2 d . . .
C6 C 0.4720(2) -0.0351(4) 0.42551(12) 0.0268(7) Uani 1.0 2 d . . .
C7 C 0.51890(19) 0.0198(4) 0.47921(11) 0.0231(6) Uani 1.0 2 d . . .
C8 C 0.47292(19) 0.0185(4) 0.52220(11) 0.0224(6) Uani 1.0 2 d . . .
C9 C 0.5202(2) -0.0403(4) 0.57523(11) 0.0261(7) Uani 1.0 2 d . . .
C10 C 0.4784(2) -0.0505(5) 0.61575(12) 0.0280(7) Uani 1.0 2 d . . .
C11 C 0.38321(19) 0.0698(5) 0.51141(11) 0.0273(7) Uani 1.0 2 d . . .
C12 C 0.3413(2) 0.0622(5) 0.55159(12) 0.0298(7) Uani 1.0 2 d . . .
C13 C 0.3880(2) -0.0021(4) 0.60429(11) 0.0245(7) Uani 1.0 2 d . . .
C14 C 0.3418(3) -0.0236(5) 0.64631(13) 0.0316(8) Uani 1.0 2 d . . .
C15 C 0.29578(19) 0.1292(5) 0.14311(11) 0.0267(7) Uani 1.0 2 d . . .
C16 C 0.20705(18) 0.1341(5) 0.10076(11) 0.0240(6) Uani 1.0 2 d . . .
C17 C 0.2000(2) 0.1916(5) 0.04733(11) 0.0278(7) Uani 1.0 2 d . . .
C18 C 0.1170(2) 0.1954(5) 0.00720(11) 0.0281(7) Uani 1.0 2 d . . .
C19 C 0.12920(19) 0.0839(5) 0.11344(11) 0.0268(7) Uani 1.0 2 d . . .
C20 C 0.04629(19) 0.0902(5) 0.07347(11) 0.0264(7) Uani 1.0 2 d . . .
C21 C 0.03886(18) 0.1449(4) 0.01936(10) 0.0239(6) Uani 1.0 2 d . . .
C22 C -0.04964(18) 0.1429(4) -0.02355(10) 0.0233(6) Uani 1.0 2 d . . .
C23 C -0.05564(19) 0.0842(5) -0.07683(11) 0.0264(7) Uani 1.0 2 d . . .
C24 C -0.1380(2) 0.0719(5) -0.11694(11) 0.0279(7) Uani 1.0 2 d . . .
C25 C -0.1283(2) 0.1939(5) -0.01231(11) 0.0291(7) Uani 1.0 2 d . . .
C26 C -0.2115(2) 0.1849(5) -0.05284(11) 0.0291(7) Uani 1.0 2 d . . .
C27 C -0.21668(18) 0.1213(4) -0.10531(11) 0.0237(6) Uani 1.0 2 d . . .
C28 C -0.3053(2) 0.0992(4) -0.14764(11) 0.0280(7) Uani 1.0 2 d . . .
C29 C 0.1547(3) 0.2499(5) 0.35691(12) 0.0314(8) Uani 1.0 2 d . . .
C30 C 0.1082(2) 0.2582(5) 0.39914(12) 0.0274(7) Uani 1.0 2 d . . .
C31 C 0.15428(19) 0.3154(5) 0.45223(11) 0.0276(7) Uani 1.0 2 d . . .
C32 C 0.1124(2) 0.3207(5) 0.49251(11) 0.0280(7) Uani 1.0 2 d . . .
C33 C 0.0182(3) 0.2055(5) 0.38691(11) 0.0294(7) Uani 1.0 2 d . . .
C34 C -0.0247(3) 0.2124(5) 0.42681(11) 0.0291(7) Uani 1.0 2 d . . .
C35 C 0.0221(2) 0.2689(4) 0.48084(11) 0.0239(6) Uani 1.0 2 d . . .
C36 C -0.0232(2) 0.2675(4) 0.52366(11) 0.0258(7) Uani 1.0 2 d . . .
C37 C 0.0239(3) 0.2095(5) 0.57751(11) 0.0284(7) Uani 1.0 2 d . . .
C38 C -0.0188(2) 0.1991(5) 0.61718(11) 0.0282(7) Uani 1.0 2 d . . .
C39 C -0.1135(2) 0.3182(5) 0.51242(11) 0.0281(7) Uani 1.0 2 d . . .
C40 C -0.1556(2) 0.3098(5) 0.55261(11) 0.0287(7) Uani 1.0 2 d . . .
C41 C -0.1092(2) 0.2490(4) 0.60546(12) 0.0267(7) Uani 1.0 2 d . . .
C42 C -0.1553(3) 0.2307(5) 0.64750(12) 0.0313(8) Uani 1.0 2 d . . .
C43 C 0.8013(2) 0.3633(6) 0.14451(12) 0.0342(8) Uani 1.0 2 d . . .
C44 C 0.7132(2) 0.3781(5) 0.10265(11) 0.0283(7) Uani 1.0 2 d . . .
C45 C 0.7065(3) 0.4380(5) 0.04975(12) 0.0304(7) Uani 1.0 2 d . . .
C46 C 0.6249(3) 0.4457(4) 0.00959(12) 0.0274(7) Uani 1.0 2 d . . .
C47 C 0.6345(2) 0.3267(5) 0.11405(12) 0.0288(7) Uani 1.0 2 d . . .
C48 C 0.5525(2) 0.3340(5) 0.07379(11) 0.0269(7) Uani 1.0 2 d . . .
C49 C 0.5457(2) 0.3939(4) 0.02045(11) 0.0252(6) Uani 1.0 2 d . . .
C50 C 0.4572(2) 0.3939(4) -0.02264(11) 0.0242(6) Uani 1.0 2 d . . .
C51 C 0.4500(2) 0.3384(5) -0.07636(11) 0.0278(7) Uani 1.0 2 d . . .
C52 C 0.3679(2) 0.3304(5) -0.11639(11) 0.0289(7) Uani 1.0 2 d . . .
C53 C 0.3783(3) 0.4431(4) -0.01110(12) 0.0273(7) Uani 1.0 2 d . . .
C54 C 0.2968(3) 0.4372(5) -0.05092(12) 0.0278(7) Uani 1.0 2 d . . .
C55 C 0.2893(2) 0.3801(5) -0.10423(12) 0.0276(7) Uani 1.0 2 d . . .
C56 C 0.2011(3) 0.3673(5) -0.14615(12) 0.0322(7) Uani 1.0 2 d . . .
H3 H 0.7118 0.0999 0.4603 0.0333 Uiso 1.0 2 calc R . .
H4 H 0.6410 0.1053 0.5268 0.0327 Uiso 1.0 2 calc R . .
H5 H 0.4828 -0.0758 0.3496 0.0337 Uiso 1.0 2 calc R . .
H6 H 0.4116 -0.0687 0.4168 0.0322 Uiso 1.0 2 calc R . .
H9 H 0.5805 -0.0730 0.5834 0.0313 Uiso 1.0 2 calc R . .
H10 H 0.5108 -0.0898 0.6509 0.0336 Uiso 1.0 2 calc R . .
H11 H 0.3509 0.1101 0.4764 0.0327 Uiso 1.0 2 calc R . .
H12 H 0.2817 0.1000 0.5437 0.0357 Uiso 1.0 2 calc R . .
H17 H 0.2514 0.2275 0.0387 0.0333 Uiso 1.0 2 calc R . .
H18 H 0.1134 0.2321 -0.0283 0.0337 Uiso 1.0 2 calc R . .
H19 H 0.1331 0.0461 0.1489 0.0321 Uiso 1.0 2 calc R . .
H20 H -0.0053 0.0580 0.0824 0.0317 Uiso 1.0 2 calc R . .
H23 H -0.0035 0.0532 -0.0853 0.0317 Uiso 1.0 2 calc R . .
H24 H -0.1410 0.0303 -0.1519 0.0335 Uiso 1.0 2 calc R . .
H25 H -0.1253 0.2346 0.0228 0.0349 Uiso 1.0 2 calc R . .
H26 H -0.2635 0.2212 -0.0449 0.0349 Uiso 1.0 2 calc R . .
H31 H 0.2144 0.3507 0.4607 0.0332 Uiso 1.0 2 calc R . .
H32 H 0.1446 0.3590 0.5278 0.0336 Uiso 1.0 2 calc R . .
H33 H -0.0131 0.1655 0.3517 0.0352 Uiso 1.0 2 calc R . .
H34 H -0.0851 0.1794 0.4180 0.0349 Uiso 1.0 2 calc R . .
H37 H 0.0845 0.1781 0.5863 0.0341 Uiso 1.0 2 calc R . .
H38 H 0.0129 0.1582 0.6523 0.0338 Uiso 1.0 2 calc R . .
H39 H -0.1457 0.3582 0.4773 0.0337 Uiso 1.0 2 calc R . .
H40 H -0.2157 0.3451 0.5444 0.0344 Uiso 1.0 2 calc R . .
H45 H 0.7583 0.4735 0.0415 0.0364 Uiso 1.0 2 calc R . .
H46 H 0.6223 0.4860 -0.0255 0.0328 Uiso 1.0 2 calc R . .
H47 H 0.6375 0.2870 0.1492 0.0346 Uiso 1.0 2 calc R . .
H48 H 0.5008 0.2987 0.0821 0.0322 Uiso 1.0 2 calc R . .
H51 H 0.5018 0.3063 -0.0851 0.0333 Uiso 1.0 2 calc R . .
H52 H 0.3646 0.2917 -0.1517 0.0347 Uiso 1.0 2 calc R . .
H53 H 0.3812 0.4804 0.0243 0.0328 Uiso 1.0 2 calc R . .
H54 H 0.2452 0.4720 -0.0423 0.0333 Uiso 1.0 2 calc R . .

loop_
_atom_site_aniso_label
_atom_site_aniso_U_11
_atom_site_aniso_U_22
_atom_site_aniso_U_33
_atom_site_aniso_U_12
_atom_site_aniso_U_13
_atom_site_aniso_U_23
S1 0.0255(5) 0.0683(8) 0.0315(5) 0.0071(4) 0.0114(4) 0.0001(4)
S2 0.0315(5) 0.0801(9) 0.0226(4) 0.0030(5) 0.0099(4) -0.0047(4)
S3 0.0305(5) 0.0751(8) 0.0232(4) -0.0094(5) 0.0106(4) -0.0060(4)
S4 0.0247(5) 0.0888(10) 0.0312(5) 0.0030(5) 0.0129(4) 0.0040(5)
S5 0.0237(4) 0.0615(7) 0.0282(4) 0.0099(4) 0.0075(3) 0.0012(4)
S6 0.0273(4) 0.0693(7) 0.0222(4) 0.0064(4) 0.0052(3) 0.0088(4)
S7 0.0281(4) 0.0576(6) 0.0221(4) -0.0095(4) 0.0029(3) 0.0020(4)
S8 0.0218(4) 0.0616(7) 0.0330(4) -0.0020(4) 0.0061(3) -0.0102(4)
S9 0.0248(5) 0.0878(10) 0.0297(5) 0.0055(5) 0.0102(4) 0.0025(5)
S10 0.0280(5) 0.0957(10) 0.0231(4) 0.0013(5) 0.0073(4) -0.0028(5)
S11 0.0342(5) 0.0779(9) 0.0235(4) -0.0098(5) 0.0102(4) -0.0022(4)
S12 0.0286(5) 0.0749(8) 0.0347(5) 0.0045(5) 0.0143(4) 0.0072(5)
S13 0.0217(5) 0.1392(11) 0.0306(5) -0.0054(6) 0.0081(4) -0.0077(6)
S14 0.0277(5) 0.1162(10) 0.0249(4) -0.0008(6) 0.0072(4) -0.0096(6)
S15 0.0300(5) 0.1060(9) 0.0244(4) -0.0040(6) 0.0058(4) 0.0037(5)
S16 0.0242(5) 0.0885(8) 0.0333(5) -0.0003(5) 0.0084(4) 0.0018(5)
N1 0.0243(15) 0.063(2) 0.0241(13) 0.0057(13) 0.0077(11) 0.0024(12)
N2 0.0260(15) 0.063(2) 0.0230(13) -0.0005(13) 0.0072(11) -0.0002(12)
N3 0.0253(15) 0.063(2) 0.0243(13) -0.0093(13) 0.0099(11) -0.0008(12)
N4 0.0221(15) 0.075(3) 0.0270(14) -0.0006(14) 0.0096(12) 0.0036(13)
N5 0.0242(14) 0.0590(18) 0.0203(12) 0.0046(13) 0.0065(10) -0.0003(12)
N6 0.0223(13) 0.064(2) 0.0240(12) 0.0021(13) 0.0063(10) 0.0086(13)
N7 0.0256(14) 0.058(2) 0.0220(12) -0.0120(13) 0.0051(10) -0.0033(12)
N8 0.0228(14) 0.057(2) 0.0275(13) -0.0043(13) 0.0060(10) -0.0115(12)
N9 0.0252(16) 0.072(3) 0.0244(14) 0.0041(14) 0.0076(12) 0.0043(13)
N10 0.0232(15) 0.084(3) 0.0240(14) -0.0030(14) 0.0070(11) -0.0021(14)
N11 0.0279(16) 0.069(3) 0.0230(13) -0.0052(14) 0.0076(11) 0.0042(13)
N12 0.0253(16) 0.061(2) 0.0291(14) 0.0031(13) 0.0101(12) 0.0078(13)
N13 0.0236(15) 0.096(3) 0.0286(14) -0.0040(17) 0.0119(12) -0.0042(16)
N14 0.0270(15) 0.083(3) 0.0238(13) -0.0010(16) 0.0092(11) -0.0072(15)
N15 0.0287(16) 0.082(3) 0.0248(14) 0.0002(16) 0.0094(12) 0.0040(15)
N16 0.0273(15) 0.068(3) 0.0278(14) -0.0010(15) 0.0107(12) 0.0010(14)
C1 0.0231(16) 0.0357(18) 0.0266(15) 0.0037(13) 0.0057(12) 0.0009(12)
C2 0.0230(15) 0.0286(16) 0.0205(14) -0.0012(12) 0.0056(12) 0.0020(11)
C3 0.0216(15) 0.0336(17) 0.0276(15) -0.0024(13) 0.0069(12) -0.0027(12)
C4 0.0241(15) 0.0352(17) 0.0197(14) -0.0023(13) 0.0024(11) -0.0008(12)
C5 0.0254(17) 0.0374(18) 0.0203(14) -0.0009(13) 0.0051(12) -0.0007(12)
C6 0.0228(16) 0.0333(18) 0.0234(15) -0.0053(12) 0.0056(12) 0.0012(12)
C7 0.0253(15) 0.0221(15) 0.0215(14) -0.0023(13) 0.0066(11) 0.0008(11)
C8 0.0243(15) 0.0214(15) 0.0204(13) -0.0024(12) 0.0051(11) 0.0004(11)
C9 0.0242(16) 0.0319(17) 0.0218(14) 0.0012(12) 0.0065(12) -0.0006(12)
C10 0.0240(17) 0.0372(18) 0.0224(14) 0.0013(13) 0.0063(12) -0.0001(13)
C11 0.0235(15) 0.0345(17) 0.0212(14) 0.0022(13) 0.0030(11) 0.0050(12)
C12 0.0233(15) 0.0367(17) 0.0290(15) 0.0050(14) 0.0076(12) 0.0063(13)
C13 0.0215(15) 0.0327(17) 0.0200(14) -0.0016(12) 0.0070(12) -0.0004(11)
C14 0.0233(17) 0.043(2) 0.0273(15) -0.0032(13) 0.0054(13) -0.0012(13)
C15 0.0230(15) 0.0333(16) 0.0243(14) 0.0001(13) 0.0080(11) -0.0018(12)
C16 0.0221(14) 0.0296(15) 0.0203(13) -0.0030(13) 0.0063(11) -0.0018(12)
C17 0.0206(16) 0.0393(18) 0.0241(14) 0.0002(13) 0.0078(12) 0.0013(13)
C18 0.0265(17) 0.0390(18) 0.0180(13) -0.0013(14) 0.0055(11) 0.0001(12)
C19 0.0275(16) 0.0359(18) 0.0165(13) -0.0037(13) 0.0062(11) 0.0019(12)
C20 0.0211(15) 0.0372(19) 0.0218(14) -0.0051(13) 0.0078(11) 0.0008(12)
C21 0.0238(15) 0.0271(15) 0.0192(13) -0.0029(13) 0.0042(11) -0.0043(11)
C22 0.0227(14) 0.0248(15) 0.0209(13) -0.0037(12) 0.0045(11) -0.0004(11)
C23 0.0215(15) 0.0369(18) 0.0197(13) 0.0005(13) 0.0045(11) -0.0012(12)
C24 0.0266(15) 0.0384(18) 0.0194(13) -0.0027(14) 0.0080(11) -0.0036(12)
C25 0.0252(16) 0.0411(18) 0.0205(13) -0.0030(14) 0.0061(12) -0.0036(13)
C26 0.0214(16) 0.0406(19) 0.0262(14) -0.0009(13) 0.0086(12) -0.0045(13)
C27 0.0192(14) 0.0275(16) 0.0236(13) -0.0028(12) 0.0053(11) 0.0004(11)
C28 0.0262(16) 0.0332(19) 0.0245(14) -0.0038(13) 0.0075(12) -0.0028(12)
C29 0.0250(17) 0.046(2) 0.0232(15) -0.0007(14) 0.0077(13) 0.0019(13)
C30 0.0236(16) 0.0362(17) 0.0202(14) 0.0005(13) 0.0037(12) 0.0021(12)
C31 0.0207(15) 0.0350(18) 0.0254(15) -0.0018(13) 0.0044(12) -0.0008(12)
C32 0.0271(16) 0.0336(17) 0.0227(14) -0.0055(14) 0.0066(12) -0.0048(13)
C33 0.0226(16) 0.0444(19) 0.0188(13) -0.0047(14) 0.0030(11) 0.0011(13)
C34 0.0223(16) 0.0385(18) 0.0243(14) -0.0048(13) 0.0038(12) 0.0009(13)
C35 0.0257(16) 0.0249(15) 0.0218(14) 0.0002(13) 0.0082(12) 0.0004(11)
C36 0.0271(16) 0.0293(16) 0.0210(14) -0.0039(13) 0.0072(12) 0.0008(11)
C37 0.0233(16) 0.0380(18) 0.0227(14) 0.0028(13) 0.0050(12) 0.0021(13)
C38 0.0245(17) 0.0385(18) 0.0180(13) 0.0026(13) 0.0011(11) 0.0045(13)
C39 0.0272(16) 0.0340(18) 0.0223(14) 0.0025(14) 0.0063(12) 0.0077(12)
C40 0.0219(15) 0.0367(18) 0.0249(15) 0.0024(13) 0.0034(12) 0.0051(12)
C41 0.0262(17) 0.0311(17) 0.0221(14) -0.0043(13) 0.0063(12) -0.0008(11)
C42 0.0278(17) 0.041(2) 0.0251(15) -0.0008(14) 0.0082(13) -0.0006(13)
C43 0.0261(17) 0.053(3) 0.0262(15) -0.0019(15) 0.0111(13) -0.0037(14)
C44 0.0289(17) 0.0342(18) 0.0228(14) 0.0018(14) 0.0093(12) -0.0017(12)
C45 0.0279(18) 0.0379(18) 0.0288(16) -0.0030(14) 0.0137(13) 0.0016(14)
C46 0.0309(17) 0.0314(17) 0.0216(14) -0.0001(13) 0.0106(12) 0.0058(12)
C47 0.0279(16) 0.0367(18) 0.0231(14) -0.0041(14) 0.0097(12) 0.0001(13)
C48 0.0263(16) 0.0307(16) 0.0257(15) -0.0017(13) 0.0112(12) -0.0004(13)
C49 0.0265(16) 0.0264(16) 0.0243(14) 0.0007(13) 0.0099(12) -0.0006(11)
C50 0.0260(16) 0.0253(16) 0.0212(14) -0.0009(12) 0.0067(12) -0.0008(11)
C51 0.0308(17) 0.0295(16) 0.0268(15) 0.0017(14) 0.0142(13) -0.0010(13)
C52 0.0300(17) 0.0348(17) 0.0230(14) 0.0032(14) 0.0098(12) -0.0011(13)
C53 0.0315(18) 0.0300(16) 0.0205(14) -0.0016(13) 0.0082(12) -0.0052(12)
C54 0.0284(17) 0.0304(17) 0.0285(15) 0.0027(13) 0.0147(13) -0.0006(13)
C55 0.0297(17) 0.0302(18) 0.0234(14) -0.0018(13) 0.0089(13) -0.0006(12)
C56 0.0291(17) 0.044(2) 0.0256(15) -0.0002(15) 0.0117(13) 0.0014(13)

loop_
_atom_type_symbol
_atom_type_description
_atom_type_scat_dispersion_real
_atom_type_scat_dispersion_imag
_atom_type_scat_source
C C 0.0033 0.0016
;
International Tables for Crystallography
(1992, Vol. C, Tables 4.2.6.8 and 6.1.1.4)
;
H H 0.0000 0.0000
;
International Tables for Crystallography
(1992, Vol. C, Table 6.1.1.4)
;
N N 0.0061 0.0033
;
International Tables for Crystallography
(1992, Vol. C, Tables 4.2.6.8 and 6.1.1.4)
;
S S 0.1246 0.1234
;
International Tables for Crystallography
(1992, Vol. C, Tables 4.2.6.8 and 6.1.1.4)
;

loop_
_geom_angle_atom_site_label_1
_geom_angle_atom_site_label_2
_geom_angle_atom_site_label_3
_geom_angle
_geom_angle_publ_flag
_geom_angle_site_symmetry_1
_geom_angle_site_symmetry_2
_geom_angle_site_symmetry_3
S2 S1 N1 94.61(11) yes . . .
S1 S2 N2 94.71(11) yes . . .
S4 S3 N3 94.30(11) yes . . .
S3 S4 N4 94.86(11) yes . . .
S6 S5 N5 94.44(11) yes . . .
S5 S6 N6 94.45(11) yes . . .
S8 S7 N7 94.22(11) yes . . .
S7 S8 N8 94.77(12) yes . . .
S10 S9 N9 94.73(11) yes . . .
S9 S10 N10 94.49(11) yes . . .
S12 S11 N11 94.20(10) yes . . .
S11 S12 N12 94.74(11) yes . . .
S14 S13 N13 95.05(14) yes . . .
S13 S14 N14 94.33(13) yes . . .
S16 S15 N15 94.55(13) yes . . .
S15 S16 N16 94.75(14) yes . . .
S1 N1 C1 114.6(3) yes . . .
S2 N2 C1 114.3(3) yes . . .
S3 N3 C14 114.6(3) yes . . .
S4 N4 C14 114.4(3) yes . . .
S5 N5 C15 114.52(19) yes . . .
S6 N6 C15 114.5(3) yes . . .
S7 N7 C28 114.4(3) yes . . .
S8 N8 C28 114.4(2) yes . . .
S9 N9 C29 114.4(3) yes . . .
S10 N10 C29 114.6(3) yes . . .
S11 N11 C42 114.9(3) yes . . .
S12 N12 C42 114.7(3) yes . . .
S13 N13 C43 114.7(3) yes . . .
S14 N14 C43 114.9(3) yes . . .
S15 N15 C56 114.8(3) yes . . .
S16 N16 C56 114.7(3) yes . . .
N1 C1 N2 121.7(4) yes . . .
N1 C1 C2 118.8(3) yes . . .
N2 C1 C2 119.5(3) yes . . .
C1 C2 C3 120.2(3) yes . . .
C1 C2 C5 120.9(3) yes . . .
C3 C2 C5 118.9(3) yes . . .
C2 C3 C4 120.6(3) yes . . .
C3 C4 C7 121.1(3) yes . . .
C2 C5 C6 120.3(3) yes . . .
C5 C6 C7 120.6(3) yes . . .
C4 C7 C6 118.6(3) yes . . .
C4 C7 C8 121.5(3) yes . . .
C6 C7 C8 119.8(3) yes . . .
C7 C8 C9 119.3(3) yes . . .
C7 C8 C11 122.4(3) yes . . .
C9 C8 C11 118.3(3) yes . . .
C8 C9 C10 120.9(3) yes . . .
C9 C10 C13 120.4(3) yes . . .
C8 C11 C12 121.3(3) yes . . .
C11 C12 C13 120.4(3) yes . . .
C10 C13 C12 118.7(3) yes . . .
C10 C13 C14 120.6(3) yes . . .
C12 C13 C14 120.6(3) yes . . .
N3 C14 N4 121.9(4) yes . . .
N3 C14 C13 119.7(3) yes . . .
N4 C14 C13 118.4(3) yes . . .
N5 C15 N6 122.1(3) yes . . .
N5 C15 C16 118.1(3) yes . . .
N6 C15 C16 119.8(3) yes . . .
C15 C16 C17 120.0(3) yes . . .
C15 C16 C19 120.7(3) yes . . .
C17 C16 C19 119.2(3) yes . . .
C16 C17 C18 120.4(3) yes . . .
C17 C18 C21 120.8(3) yes . . .
C16 C19 C20 120.2(3) yes . . .
C19 C20 C21 120.9(3) yes . . .
C18 C21 C20 118.4(3) yes . . .
C18 C21 C22 121.3(3) yes . . .
C20 C21 C22 120.3(3) yes . . .
C21 C22 C23 119.6(3) yes . . .
C21 C22 C25 121.8(3) yes . . .
C23 C22 C25 118.6(3) yes . . .
C22 C23 C24 120.8(3) yes . . .
C23 C24 C27 120.4(3) yes . . .
C22 C25 C26 120.9(3) yes . . .
C25 C26 C27 119.8(3) yes . . .
C24 C27 C26 119.4(3) yes . . .
C24 C27 C28 120.2(3) yes . . .
C26 C27 C28 120.3(3) yes . . .
N7 C28 N8 122.1(3) yes . . .
N7 C28 C27 119.7(3) yes . . .
N8 C28 C27 118.2(3) yes . . .
N9 C29 N10 121.8(4) yes . . .
N9 C29 C30 118.3(3) yes . . .
N10 C29 C30 119.9(3) yes . . .
C29 C30 C31 120.2(3) yes . . .
C29 C30 C33 120.7(3) yes . . .
C31 C30 C33 119.0(4) yes . . .
C30 C31 C32 121.0(3) yes . . .
C31 C32 C35 120.6(3) yes . . .
C30 C33 C34 120.4(3) yes . . .
C33 C34 C35 120.8(3) yes . . .
C32 C35 C34 118.2(3) yes . . .
C32 C35 C36 121.6(3) yes . . .
C34 C35 C36 120.3(3) yes . . .
C35 C36 C37 120.1(3) yes . . .
C35 C36 C39 121.8(3) yes . . .
C37 C36 C39 118.0(3) yes . . .
C36 C37 C38 120.7(3) yes . . .
C37 C38 C41 120.8(3) yes . . .
C36 C39 C40 120.9(3) yes . . .
C39 C40 C41 120.8(3) yes . . .
C38 C41 C40 118.7(4) yes . . .
C38 C41 C42 120.5(3) yes . . .
C40 C41 C42 120.8(3) yes . . .
N11 C42 N12 121.4(4) yes . . .
N11 C42 C41 120.1(3) yes . . .
N12 C42 C41 118.5(3) yes . . .
N13 C43 N14 121.0(3) yes . . .
N13 C43 C44 118.8(3) yes . . .
N14 C43 C44 120.2(3) yes . . .
C43 C44 C45 120.5(4) yes . . .
C43 C44 C47 121.1(3) yes . . .
C45 C44 C47 118.4(3) yes . . .
C44 C45 C46 121.1(4) yes . . .
C45 C46 C49 121.1(3) yes . . .
C44 C47 C48 120.6(3) yes . . .
C47 C48 C49 121.1(3) yes . . .
C46 C49 C48 117.7(3) yes . . .
C46 C49 C50 122.2(3) yes . . .
C48 C49 C50 120.0(3) yes . . .
C49 C50 C51 120.5(3) yes . . .
C49 C50 C53 121.7(3) yes . . .
C51 C50 C53 117.8(3) yes . . .
C50 C51 C52 121.3(4) yes . . .
C51 C52 C55 120.3(3) yes . . .
C50 C53 C54 121.0(3) yes . . .
C53 C54 C55 121.3(4) yes . . .
C52 C55 C54 118.3(3) yes . . .
C52 C55 C56 120.8(3) yes . . .
C54 C55 C56 120.9(4) yes . . .
N15 C56 N16 121.3(3) yes . . .
N15 C56 C55 120.0(4) yes . . .
N16 C56 C55 118.7(3) yes . . .
C2 C3 H3 119.704 no . . .
C4 C3 H3 119.717 no . . .
C3 C4 H4 119.461 no . . .
C7 C4 H4 119.455 no . . .
C2 C5 H5 119.872 no . . .
C6 C5 H5 119.868 no . . .
C5 C6 H6 119.707 no . . .
C7 C6 H6 119.719 no . . .
C8 C9 H9 119.568 no . . .
C10 C9 H9 119.578 no . . .
C9 C10 H10 119.797 no . . .
C13 C10 H10 119.781 no . . .
C8 C11 H11 119.359 no . . .
C12 C11 H11 119.385 no . . .
C11 C12 H12 119.829 no . . .
C13 C12 H12 119.820 no . . .
C16 C17 H17 119.793 no . . .
C18 C17 H17 119.801 no . . .
C17 C18 H18 119.572 no . . .
C21 C18 H18 119.588 no . . .
C16 C19 H19 119.890 no . . .
C20 C19 H19 119.887 no . . .
C19 C20 H20 119.566 no . . .
C21 C20 H20 119.548 no . . .
C22 C23 H23 119.592 no . . .
C24 C23 H23 119.594 no . . .
C23 C24 H24 119.804 no . . .
C27 C24 H24 119.827 no . . .
C22 C25 H25 119.540 no . . .
C26 C25 H25 119.530 no . . .
C25 C26 H26 120.087 no . . .
C27 C26 H26 120.071 no . . .
C30 C31 H31 119.479 no . . .
C32 C31 H31 119.474 no . . .
C31 C32 H32 119.703 no . . .
C35 C32 H32 119.694 no . . .
C30 C33 H33 119.811 no . . .
C34 C33 H33 119.816 no . . .
C33 C34 H34 119.620 no . . .
C35 C34 H34 119.626 no . . .
C36 C37 H37 119.656 no . . .
C38 C37 H37 119.633 no . . .
C37 C38 H38 119.586 no . . .
C41 C38 H38 119.606 no . . .
C36 C39 H39 119.534 no . . .
C40 C39 H39 119.526 no . . .
C39 C40 H40 119.618 no . . .
C41 C40 H40 119.625 no . . .
C44 C45 H45 119.446 no . . .
C46 C45 H45 119.442 no . . .
C45 C46 H46 119.474 no . . .
C49 C46 H46 119.473 no . . .
C44 C47 H47 119.693 no . . .
C48 C47 H47 119.681 no . . .
C47 C48 H48 119.448 no . . .
C49 C48 H48 119.461 no . . .
C50 C51 H51 119.365 no . . .
C52 C51 H51 119.337 no . . .
C51 C52 H52 119.874 no . . .
C55 C52 H52 119.861 no . . .
C50 C53 H53 119.493 no . . .
C54 C53 H53 119.500 no . . .
C53 C54 H54 119.350 no . . .
C55 C54 H54 119.345 no . . .

loop_
_geom_bond_atom_site_label_1
_geom_bond_atom_site_label_2
_geom_bond_distance
_geom_bond_publ_flag
_geom_bond_site_symmetry_1
_geom_bond_site_symmetry_2
S1 S2 2.0778(12) yes . .
S1 N1 1.631(4) yes . .
S2 N2 1.632(4) yes . .
S3 S4 2.0774(12) yes . .
S3 N3 1.638(4) yes . .
S4 N4 1.630(4) yes . .
S5 S6 2.0790(14) yes . .
S5 N5 1.636(3) yes . .
S6 N6 1.637(3) yes . .
S7 S8 2.0817(14) yes . .
S7 N7 1.636(3) yes . .
S8 N8 1.624(3) yes . .
S9 S10 2.0754(13) yes . .
S9 N9 1.630(4) yes . .
S10 N10 1.627(4) yes . .
S11 S12 2.0786(13) yes . .
S11 N11 1.631(4) yes . .
S12 N12 1.626(4) yes . .
S13 S14 2.0741(19) yes . .
S13 N13 1.621(3) yes . .
S14 N14 1.627(3) yes . .
S15 S16 2.0741(19) yes . .
S15 N15 1.626(3) yes . .
S16 N16 1.623(3) yes . .
N1 C1 1.340(5) yes . .
N2 C1 1.343(4) yes . .
N3 C14 1.337(4) yes . .
N4 C14 1.339(5) yes . .
N5 C15 1.332(5) yes . .
N6 C15 1.334(4) yes . .
N7 C28 1.333(4) yes . .
N8 C28 1.338(5) yes . .
N9 C29 1.334(5) yes . .
N10 C29 1.341(4) yes . .
N11 C42 1.338(4) yes . .
N12 C42 1.336(5) yes . .
N13 C43 1.343(5) yes . .
N14 C43 1.345(5) yes . .
N15 C56 1.340(5) yes . .
N16 C56 1.342(5) yes . .
C1 C2 1.466(5) yes . .
C2 C3 1.402(4) yes . .
C2 C5 1.393(5) yes . .
C3 C4 1.371(5) yes . .
C4 C7 1.389(5) yes . .
C5 C6 1.387(6) yes . .
C6 C7 1.401(4) yes . .
C7 C8 1.483(5) yes . .
C8 C9 1.396(4) yes . .
C8 C11 1.390(5) yes . .
C9 C10 1.383(5) yes . .
C10 C13 1.393(5) yes . .
C11 C12 1.375(5) yes . .
C12 C13 1.400(4) yes . .
C13 C14 1.472(5) yes . .
C15 C16 1.474(4) yes . .
C16 C17 1.398(4) yes . .
C16 C19 1.396(5) yes . .
C17 C18 1.385(4) yes . .
C18 C21 1.395(5) yes . .
C19 C20 1.382(4) yes . .
C20 C21 1.408(4) yes . .
C21 C22 1.478(4) yes . .
C22 C23 1.401(4) yes . .
C22 C25 1.390(5) yes . .
C23 C24 1.381(4) yes . .
C24 C27 1.393(5) yes . .
C25 C26 1.393(4) yes . .
C26 C27 1.395(5) yes . .
C27 C28 1.481(4) yes . .
C29 C30 1.473(6) yes . .
C30 C31 1.390(4) yes . .
C30 C33 1.393(5) yes . .
C31 C32 1.376(5) yes . .
C32 C35 1.399(5) yes . .
C33 C34 1.380(5) yes . .
C34 C35 1.410(4) yes . .
C35 C36 1.471(5) yes . .
C36 C37 1.411(4) yes . .
C36 C39 1.397(5) yes . .
C37 C38 1.374(5) yes . .
C38 C41 1.395(5) yes . .
C39 C40 1.378(5) yes . .
C40 C41 1.394(4) yes . .
C41 C42 1.469(6) yes . .
C43 C44 1.465(4) yes . .
C44 C45 1.392(5) yes . .
C44 C47 1.394(5) yes . .
C45 C46 1.371(4) yes . .
C46 C49 1.396(5) yes . .
C47 C48 1.376(4) yes . .
C48 C49 1.402(5) yes . .
C49 C50 1.480(4) yes . .
C50 C51 1.401(5) yes . .
C50 C53 1.396(5) yes . .
C51 C52 1.375(4) yes . .
C52 C55 1.400(5) yes . .
C53 C54 1.365(4) yes . .
C54 C55 1.393(5) yes . .
C55 C56 1.466(4) yes . .
C3 H3 0.930 no . .
C4 H4 0.930 no . .
C5 H5 0.930 no . .
C6 H6 0.930 no . .
C9 H9 0.930 no . .
C10 H10 0.930 no . .
C11 H11 0.930 no . .
C12 H12 0.930 no . .
C17 H17 0.930 no . .
C18 H18 0.930 no . .
C19 H19 0.930 no . .
C20 H20 0.930 no . .
C23 H23 0.930 no . .
C24 H24 0.930 no . .
C25 H25 0.930 no . .
C26 H26 0.930 no . .
C31 H31 0.930 no . .
C32 H32 0.930 no . .
C33 H33 0.930 no . .
C34 H34 0.930 no . .
C37 H37 0.930 no . .
C38 H38 0.930 no . .
C39 H39 0.930 no . .
C40 H40 0.930 no . .
C45 H45 0.930 no . .
C46 H46 0.930 no . .
C47 H47 0.930 no . .
C48 H48 0.930 no . .
C51 H51 0.930 no . .
C52 H52 0.930 no . .
C53 H53 0.930 no . .
C54 H54 0.930 no . .

loop_
_geom_contact_atom_site_label_1
_geom_contact_atom_site_label_2
_geom_contact_distance
_geom_contact_publ_flag
_geom_contact_site_symmetry_1
_geom_contact_site_symmetry_2
N1 C3 2.839(5) no . .
N2 C5 2.867(5) no . .
N3 C10 2.869(5) no . .
N4 C12 2.845(5) no . .
N5 C17 2.826(4) no . .
N6 C19 2.873(4) no . .
N7 C24 2.869(4) no . .
N8 C26 2.838(4) no . .
N9 C31 2.825(5) no . .
N10 C33 2.877(5) no . .
N11 C38 2.870(5) no . .
N12 C40 2.841(5) no . .
N13 C45 2.838(4) no . .
N14 C47 2.884(4) no . .
N15 C52 2.876(4) no . .
N16 C54 2.846(4) no . .
C2 C7 2.802(5) no . .
C3 C6 2.769(5) no . .
C4 C5 2.772(4) no . .
C4 C9 2.993(5) no . .
C6 C11 3.025(5) no . .
C8 C13 2.804(5) no . .
C9 C12 2.767(5) no . .
C10 C11 2.765(4) no . .
C16 C21 2.808(4) no . .
C17 C20 2.774(5) no . .
C18 C19 2.781(5) no . .
C18 C23 2.996(4) no . .
C20 C25 3.022(4) no . .
C22 C27 2.802(4) no . .
C23 C26 2.777(5) no . .
C24 C25 2.774(5) no . .
C30 C35 2.805(5) no . .
C31 C34 2.766(5) no . .
C32 C33 2.777(4) no . .
C32 C37 3.015(5) no . .
C34 C39 3.022(5) no . .
C36 C41 2.809(5) no . .
C37 C40 2.769(5) no . .
C38 C39 2.770(4) no . .
C44 C49 2.810(4) no . .
C45 C48 2.757(5) no . .
C46 C47 2.763(5) no . .
C46 C51 3.034(4) no . .
C48 C53 3.018(4) no . .
C50 C55 2.808(4) no . .
C51 C54 2.754(5) no . .
C52 C53 2.767(5) no . .
S1 S4 3.292(3) no . 2_656
S1 S15 3.361(2) no . 2_645
S1 N15 3.373(4) no . 2_645
S2 S3 3.266(3) no . 2_656
S2 S5 3.3503(13) no . .
S2 N15 3.185(4) no . 2_645
S3 S2 3.266(3) no . 2_646
S3 S8 3.2575(13) no . 1_656
S3 N14 3.062(4) no . 2_646
S4 S1 3.292(3) no . 2_646
S4 S14 3.2360(19) no . 2_646
S4 N14 3.279(4) no . 2_646
S5 S2 3.3503(13) no . .
S5 S8 3.2277(17) no . 2_555
S5 N2 3.412(3) no . .
S6 S7 3.1977(17) no . 2_555
S6 S9 3.3306(17) no . .
S6 N2 3.169(3) no . .
S7 S6 3.1977(17) no . 2_545
S7 S12 3.2896(17) no . 1_554
S7 N3 3.075(3) no . 1_454
S7 N6 3.585(4) no . 2_545
S7 C10 3.589(3) no . 1_454
S8 S3 3.2575(13) no . 1_454
S8 S5 3.2277(17) no . 2_545
S8 N3 3.257(3) no . 1_454
S9 S6 3.3306(17) no . .
S9 S12 3.322(3) no . 2_556
S9 N6 3.419(3) no . .
S10 S11 3.312(3) no . 2_556
S10 S13 3.2729(17) no . 1_455
S10 N6 3.141(4) no . .
S11 S10 3.312(3) no . 2_546
S11 S16 3.3450(17) no . 1_556
S11 N7 3.101(4) no . 1_556
S11 C24 3.581(3) no . 1_556
S12 S7 3.2896(17) no . 1_556
S12 S9 3.322(3) no . 2_546
S12 N7 3.258(3) no . 1_556
S13 S10 3.2729(17) no . 1_655
S13 S16 3.573(4) no . 2_645
S13 N10 3.356(3) no . 1_655
S14 S4 3.2360(19) no . 2_656
S14 S15 3.552(4) no . 2_645
S14 N10 3.089(3) no . 1_655
S15 S1 3.361(2) no . 2_655
S15 S14 3.552(4) no . 2_655
S15 N11 3.161(3) no . 1_554
S16 S11 3.3450(17) no . 1_554
S16 S13 3.573(4) no . 2_655
S16 N11 3.320(3) no . 1_554
N1 N4 3.391(5) no . 2_656
N2 S5 3.412(3) no . .
N2 S6 3.169(3) no . .
N2 N3 3.356(5) no . 2_656
N3 S7 3.075(3) no . 1_656
N3 S8 3.257(3) no . 1_656
N3 N2 3.356(5) no . 2_646
N3 C1 3.584(5) no . 2_646
N4 N1 3.391(5) no . 2_646
N5 N8 3.348(5) no . 2_555
N6 S7 3.585(4) no . 2_555
N6 S9 3.419(3) no . .
N6 S10 3.141(4) no . .
N6 N7 3.314(5) no . 2_555
N7 S11 3.101(4) no . 1_554
N7 S12 3.258(3) no . 1_554
N7 N6 3.314(5) no . 2_545
N7 C15 3.570(5) no . 2_545
N8 N5 3.348(5) no . 2_545
N9 N12 3.416(5) no . 2_556
N10 S13 3.356(3) no . 1_455
N10 S14 3.089(3) no . 1_455
N10 N11 3.415(5) no . 2_556
N11 S15 3.161(3) no . 1_556
N11 S16 3.320(3) no . 1_556
N11 N10 3.415(5) no . 2_546
N12 N9 3.416(5) no . 2_546
N13 N16 3.576(6) no . 2_645
N14 S3 3.062(4) no . 2_656
N14 S4 3.279(4) no . 2_656
N14 N15 3.545(6) no . 2_645
N15 S1 3.373(4) no . 2_655
N15 S2 3.185(4) no . 2_655
N15 N14 3.545(6) no . 2_655
N16 N13 3.576(6) no . 2_655
C1 N3 3.584(5) no . 2_656
C1 C14 3.427(5) no . 2_656
C2 C10 3.401(5) no . 2_656
C2 C12 3.477(5) no . 2_646
C2 C13 3.517(5) no . 2_656
C3 C10 3.548(5) no . 2_656
C3 C12 3.581(5) no . 2_656
C3 C13 3.403(5) no . 2_656
C4 C8 3.457(5) no . 2_656
C4 C9 3.572(4) no . 2_656
C4 C11 3.597(5) no . 2_646
C5 C10 3.524(5) no . 2_656
C6 C8 3.486(4) no . 2_646
C6 C9 3.564(5) no . 2_656
C7 C8 3.593(4) no . 2_656
C7 C9 3.438(4) no . 2_656
C7 C11 3.557(5) no . 2_646
C8 C4 3.457(5) no . 2_646
C8 C6 3.486(4) no . 2_656
C8 C7 3.593(4) no . 2_646
C9 C4 3.572(4) no . 2_646
C9 C6 3.564(5) no . 2_646
C9 C7 3.438(4) no . 2_646
C10 S7 3.589(3) no . 1_656
C10 C2 3.401(5) no . 2_646
C10 C3 3.548(5) no . 2_646
C10 C5 3.524(5) no . 2_646
C11 C4 3.597(5) no . 2_656
C11 C7 3.557(5) no . 2_656
C12 C2 3.477(5) no . 2_656
C12 C3 3.581(5) no . 2_646
C13 C2 3.517(5) no . 2_646
C13 C3 3.403(5) no . 2_646
C14 C1 3.427(5) no . 2_646
C15 N7 3.570(5) no . 2_555
C15 C28 3.387(5) no . 2_555
C16 C24 3.396(5) no . 2_555
C16 C26 3.466(5) no . 2_545
C16 C27 3.511(5) no . 2_555
C17 C24 3.555(5) no . 2_555
C17 C26 3.556(5) no . 2_555
C17 C27 3.406(5) no . 2_555
C18 C22 3.453(5) no . 2_555
C18 C23 3.599(5) no . 2_555
C18 C25 3.593(5) no . 2_555
C19 C24 3.516(5) no . 2_555
C20 C22 3.470(5) no . 2_545
C20 C23 3.559(5) no . 2_555
C21 C22 3.589(5) no . 2_555
C21 C23 3.463(5) no . 2_555
C21 C25 3.559(5) no . 2_545
C22 C18 3.453(5) no . 2_545
C22 C20 3.470(5) no . 2_555
C22 C21 3.589(5) no . 2_545
C23 C18 3.599(5) no . 2_545
C23 C20 3.559(5) no . 2_545
C23 C21 3.463(5) no . 2_545
C24 S11 3.581(3) no . 1_554
C24 C16 3.396(5) no . 2_545
C24 C17 3.555(5) no . 2_545
C24 C19 3.516(5) no . 2_545
C25 C18 3.593(5) no . 2_545
C25 C21 3.559(5) no . 2_555
C26 C16 3.466(5) no . 2_555
C26 C17 3.556(5) no . 2_545
C27 C16 3.511(5) no . 2_545
C27 C17 3.406(5) no . 2_545
C28 C15 3.387(5) no . 2_545
C29 C42 3.463(5) no . 2_556
C30 C38 3.440(5) no . 2_556
C30 C40 3.454(5) no . 2_546
C30 C41 3.535(5) no . 2_556
C31 C38 3.599(5) no . 2_556
C31 C40 3.561(5) no . 2_556
C31 C41 3.432(5) no . 2_556
C32 C36 3.479(5) no . 2_556
C32 C39 3.584(5) no . 2_556
C33 C38 3.554(5) no . 2_556
C33 C41 3.561(5) no . 2_546
C34 C36 3.441(5) no . 2_546
C34 C37 3.581(5) no . 2_556
C35 C36 3.591(4) no . 2_556
C35 C37 3.485(4) no . 2_556
C35 C39 3.527(5) no . 2_546
C36 C32 3.479(5) no . 2_546
C36 C34 3.441(5) no . 2_556
C36 C35 3.591(4) no . 2_546
C37 C34 3.581(5) no . 2_546
C37 C35 3.485(4) no . 2_546
C38 C30 3.440(5) no . 2_546
C38 C31 3.599(5) no . 2_546
C38 C33 3.554(5) no . 2_546
C39 C32 3.584(5) no . 2_546
C39 C35 3.527(5) no . 2_556
C40 C30 3.454(5) no . 2_556
C40 C31 3.561(5) no . 2_546
C41 C30 3.535(5) no . 2_546
C41 C31 3.432(5) no . 2_546
C41 C33 3.561(5) no . 2_556
C42 C29 3.463(5) no . 2_546
C43 C56 3.571(6) no . 2_645
C44 C52 3.549(5) no . 2_655
C44 C54 3.423(5) no . 2_645
C44 C55 3.585(5) no . 2_645
C45 C54 3.594(5) no . 2_655
C45 C55 3.466(5) no . 2_655
C46 C50 3.524(5) no . 2_655
C46 C53 3.581(5) no . 2_655
C47 C52 3.573(5) no . 2_645
C47 C54 3.558(5) no . 2_645
C47 C55 3.462(5) no . 2_645
C48 C50 3.413(5) no . 2_645
C48 C51 3.569(5) no . 2_645
C48 C53 3.564(5) no . 2_645
C49 C51 3.496(5) no . 2_655
C49 C53 3.488(5) no . 2_645
C50 C46 3.524(5) no . 2_645
C50 C48 3.413(5) no . 2_655
C51 C48 3.569(5) no . 2_655
C51 C49 3.496(5) no . 2_645
C52 C44 3.549(5) no . 2_645
C52 C47 3.573(5) no . 2_655
C53 C46 3.581(5) no . 2_645
C53 C48 3.564(5) no . 2_655
C53 C49 3.488(5) no . 2_655
C54 C44 3.423(5) no . 2_655
C54 C45 3.594(5) no . 2_645
C54 C47 3.558(5) no . 2_655
C55 C44 3.585(5) no . 2_655
C55 C45 3.466(5) no . 2_645
C55 C47 3.462(5) no . 2_655
C56 C43 3.571(6) no . 2_655
N1 H3 2.5406 no . .
N2 H5 2.5744 no . .
N3 H10 2.5718 no . .
N4 H12 2.5611 no . .
N5 H17 2.5270 no . .
N6 H19 2.5842 no . .
N7 H24 2.5703 no . .
N8 H26 2.5498 no . .
N9 H31 2.5182 no . .
N10 H33 2.5835 no . .
N11 H38 2.5694 no . .
N12 H40 2.5487 no . .
N13 H45 2.5364 no . .
N14 H47 2.5896 no . .
N15 H52 2.5838 no . .
N16 H54 2.5469 no . .
C1 H3 2.6421 no . .
C1 H5 2.6479 no . .
C2 H4 3.2448 no . .
C2 H6 3.2475 no . .
C3 H5 3.2490 no . .
C4 H6 3.2401 no . .
C4 H9 2.7257 no . .
C5 H3 3.2468 no . .
C6 H4 3.2401 no . .
C6 H11 2.7987 no . .
C7 H3 3.2385 no . .
C7 H5 3.2583 no . .
C7 H9 2.6264 no . .
C7 H11 2.6773 no . .
C8 H4 2.6606 no . .
C8 H6 2.6437 no . .
C8 H10 3.2531 no . .
C8 H12 3.2451 no . .
C9 H4 2.7564 no . .
C9 H11 3.2331 no . .
C10 H12 3.2436 no . .
C11 H6 2.7721 no . .
C11 H9 3.2333 no . .
C12 H10 3.2447 no . .
C13 H9 3.2445 no . .
C13 H11 3.2433 no . .
C14 H10 2.6444 no . .
C14 H12 2.6539 no . .
C15 H17 2.6401 no . .
C15 H19 2.6530 no . .
C16 H18 3.2512 no . .
C16 H20 3.2449 no . .
C17 H19 3.2510 no . .
C18 H20 3.2469 no . .
C18 H23 2.7305 no . .
C19 H17 3.2498 no . .
C20 H18 3.2492 no . .
C20 H25 2.7924 no . .
C21 H17 3.2526 no . .
C21 H19 3.2642 no . .
C21 H23 2.6351 no . .
C21 H25 2.6654 no . .
C22 H18 2.6598 no . .
C22 H20 2.6542 no . .
C22 H24 3.2552 no . .
C22 H26 3.2581 no . .
C23 H18 2.7610 no . .
C23 H25 3.2412 no . .
C24 H26 3.2483 no . .
C25 H20 2.7687 no . .
C25 H23 3.2397 no . .
C26 H24 3.2475 no . .
C27 H23 3.2422 no . .
C27 H25 3.2497 no . .
C28 H24 2.6424 no . .
C28 H26 2.6529 no . .
C29 H31 2.6301 no . .
C29 H33 2.6487 no . .
C30 H32 3.2432 no . .
C30 H34 3.2420 no . .
C31 H33 3.2390 no . .
C32 H34 3.2510 no . .
C32 H37 2.7597 no . .
C33 H31 3.2376 no . .
C34 H32 3.2533 no . .
C34 H39 2.7949 no . .
C35 H31 3.2460 no . .
C35 H33 3.2628 no . .
C35 H37 2.6516 no . .
C35 H39 2.6683 no . .
C36 H32 2.6672 no . .
C36 H34 2.6527 no . .
C36 H38 3.2567 no . .
C36 H40 3.2496 no . .
C37 H32 2.7863 no . .
C37 H39 3.2503 no . .
C38 H40 3.2407 no . .
C39 H34 2.7695 no . .
C39 H37 3.2490 no . .
C40 H38 3.2403 no . .
C41 H37 3.2435 no . .
C41 H39 3.2442 no . .
C42 H38 2.6399 no . .
C42 H40 2.6446 no . .
C43 H45 2.6322 no . .
C43 H47 2.6493 no . .
C44 H46 3.2399 no . .
C44 H48 3.2411 no . .
C45 H47 3.2347 no . .
C46 H48 3.2373 no . .
C46 H51 2.7778 no . .
C47 H45 3.2335 no . .
C48 H46 3.2382 no . .
C48 H53 2.7897 no . .
C49 H45 3.2428 no . .
C49 H47 3.2546 no . .
C49 H51 2.6491 no . .
C49 H53 2.6689 no . .
C50 H46 2.6786 no . .
C50 H48 2.6428 no . .
C50 H52 3.2551 no . .
C50 H54 3.2373 no . .
C51 H46 2.8110 no . .
C51 H53 3.2379 no . .
C52 H54 3.2386 no . .
C53 H48 2.7615 no . .
C53 H51 3.2365 no . .
C54 H52 3.2407 no . .
C55 H51 3.2424 no . .
C55 H53 3.2382 no . .
C56 H52 2.6524 no . .
C56 H54 2.6402 no . .
H3 H4 2.2892 no . .
H4 H9 2.3368 no . .
H5 H6 2.3112 no . .
H6 H11 2.3964 no . .
H9 H10 2.3043 no . .
H11 H12 2.2943 no . .
H17 H18 2.3059 no . .
H18 H23 2.3412 no . .
H19 H20 2.3047 no . .
H20 H25 2.3879 no . .
H23 H24 2.3021 no . .
H25 H26 2.3179 no . .
H31 H32 2.2949 no . .
H32 H37 2.3779 no . .
H33 H34 2.3017 no . .
H34 H39 2.3922 no . .
H37 H38 2.2926 no . .
H39 H40 2.2956 no . .
H45 H46 2.2854 no . .
H46 H51 2.4040 no . .
H47 H48 2.2938 no . .
H48 H53 2.3852 no . .
H51 H52 2.2937 no . .
H53 H54 2.2790 no . .
S1 H33 3.2368 no . 1_655
S1 H34 2.9775 no . 1_655
S1 H37 3.4127 no . 2_646
S2 H47 3.5128 no . .
S2 H52 3.0114 no . 2_645
S3 H47 2.8916 no . 2_646
S4 H33 3.5236 no . 2_546
S4 H34 3.2636 no . 2_546
S4 H37 3.0602 no . .
S4 H38 3.2733 no . .
S5 H47 3.2167 no . .
S5 H48 2.9341 no . .
S5 H51 3.4123 no . 2_645
S6 H5 3.0538 no . .
S6 H10 3.4687 no . 2_656
S7 H10 2.8298 no . 1_454
S8 H47 3.5558 no . 2_545
S8 H48 3.3171 no . 2_545
S8 H51 3.0988 no . 1_455
S8 H52 3.2680 no . 1_455
S9 H6 3.4120 no . .
S9 H9 2.9290 no . 2_656
S9 H10 3.2130 no . 2_656
S10 H19 3.0675 no . .
S10 H24 3.4634 no . 2_555
S11 H24 2.8439 no . 1_556
S12 H5 3.2732 no . 2_556
S12 H6 3.0982 no . 2_556
S12 H9 3.3540 no . 1_455
S13 H19 3.5890 no . 1_655
S13 H20 3.3174 no . 1_655
S13 H23 2.9844 no . 2_655
S13 H24 3.2355 no . 2_655
S14 H33 2.9892 no . 1_655
S14 H38 3.5524 no . 2_656
S15 H38 2.9255 no . 1_554
S16 H19 3.2485 no . 2_555
S16 H20 3.0425 no . 2_555
S16 H23 3.3928 no . .
N1 H32 2.8176 no . 2_646
N1 H34 2.8920 no . 1_655
N1 H37 3.4755 no . 2_646
N4 H34 3.2745 no . 2_546
N4 H37 2.9124 no . .
N4 H39 2.8537 no . 2_546
N5 H46 2.8294 no . 2_645
N5 H48 2.8973 no . .
N5 H51 3.4551 no . 2_645
N8 H48 3.3459 no . 2_545
N8 H51 2.9117 no . 1_455
N8 H53 2.8659 no . 2_545
N9 H6 3.4101 no . .
N9 H9 2.8959 no . 2_656
N9 H11 2.8443 no . .
N12 H4 2.8595 no . 1_455
N12 H6 2.9062 no . 2_556
N12 H9 3.3952 no . 1_455
N13 H20 3.3149 no . 1_655
N13 H23 2.8968 no . 2_655
N13 H25 2.8510 no . 1_655
N16 H18 2.8393 no . .
N16 H20 2.8920 no . 2_555
N16 H23 3.4543 no . .
C2 H10 3.4282 no . 2_656
C2 H12 3.5271 no . 2_646
C3 H12 3.4986 no . 2_646
C3 H31 2.9881 no . 2_646
C3 H32 3.4001 no . 2_646
C3 H40 3.3132 no . 1_655
C4 H6 3.5898 no . 2_656
C4 H11 3.4176 no . 2_646
C4 H31 3.0825 no . 2_646
C4 H40 3.3169 no . 1_655
C5 H10 3.3568 no . 2_656
C6 H4 3.5492 no . 2_646
C6 H9 3.4163 no . 2_656
C7 H9 3.4705 no . 2_656
C7 H11 3.5638 no . 2_646
C8 H4 3.4943 no . 2_646
C8 H6 3.5763 no . 2_656
C9 H6 3.5447 no . 2_656
C10 H5 3.5354 no . 2_656
C11 H4 3.4715 no . 2_646
C11 H31 3.2584 no . .
C11 H40 3.0336 no . 2_546
C12 H3 3.4208 no . 2_646
C12 H31 3.2901 no . .
C12 H39 3.2599 no . 2_546
C12 H40 3.0604 no . 2_546
C13 H3 3.4341 no . 2_646
C16 H24 3.4238 no . 2_555
C16 H26 3.5220 no . 2_545
C17 H26 3.5332 no . 2_545
C17 H45 2.9892 no . 2_645
C17 H46 3.3345 no . 2_645
C17 H54 3.2858 no . .
C18 H20 3.5581 no . 2_555
C18 H25 3.4156 no . 2_545
C18 H45 3.0574 no . 2_645
C18 H54 3.3310 no . .
C19 H24 3.3492 no . 2_555
C20 H18 3.5247 no . 2_545
C20 H23 3.4299 no . 2_555
C21 H23 3.5136 no . 2_555
C21 H25 3.5465 no . 2_545
C22 H18 3.5059 no . 2_545
C22 H20 3.5645 no . 2_555
C23 H20 3.5544 no . 2_555
C24 H19 3.5162 no . 2_555
C25 H18 3.4691 no . 2_545
C25 H45 3.2479 no . 1_455
C25 H54 3.0612 no . 2_545
C26 H17 3.3910 no . 2_545
C26 H45 3.3227 no . 1_455
C26 H53 3.2983 no . 2_545
C26 H54 3.0514 no . 2_545
C27 H17 3.4337 no . 2_545
C30 H38 3.4743 no . 2_556
C30 H40 3.5013 no . 2_546
C31 H3 3.2709 no . 2_656
C31 H11 3.2878 no . .
C31 H12 2.9973 no . .
C31 H40 3.5121 no . 2_546
C32 H3 3.3145 no . 2_656
C32 H12 3.0153 no . .
C32 H34 3.5599 no . 2_556
C32 H39 3.4211 no . 2_546
C33 H38 3.4002 no . 2_556
C34 H32 3.5540 no . 2_546
C34 H37 3.4682 no . 2_556
C35 H37 3.5547 no . 2_556
C35 H39 3.5137 no . 2_546
C36 H32 3.5276 no . 2_546
C36 H34 3.5109 no . 2_556
C37 H34 3.5063 no . 2_556
C38 H33 3.4520 no . 2_556
C39 H3 3.0735 no . 1_455
C39 H12 3.2787 no . 2_556
C39 H32 3.4520 no . 2_546
C40 H3 3.0238 no . 1_455
C40 H4 3.3740 no . 1_455
C40 H12 3.3667 no . 2_556
C40 H31 3.4184 no . 2_546
C41 H31 3.4746 no . 2_546
C41 H33 3.5435 no . 2_556
C44 H52 3.5823 no . 2_655
C44 H54 3.4572 no . 2_645
C45 H17 3.2832 no . 2_655
C45 H25 3.2555 no . 1_655
C45 H26 3.0330 no . 1_655
C45 H54 3.4560 no . 2_645
C46 H17 3.2865 no . 2_655
C46 H26 3.0095 no . 1_655
C46 H53 3.4530 no . 2_645
C47 H52 3.4823 no . 2_655
C48 H51 3.5366 no . 2_655
C49 H51 3.5830 no . 2_655
C49 H53 3.5004 no . 2_645
C50 H46 3.5491 no . 2_645
C50 H48 3.4402 no . 2_655
C51 H48 3.4147 no . 2_655
C52 H47 3.3868 no . 2_655
C53 H17 3.0773 no . .
C53 H26 3.2899 no . 2_555
C53 H46 3.4213 no . 2_645
C54 H17 3.0012 no . .
C54 H18 3.4188 no . .
C54 H26 3.3501 no . 2_555
C54 H45 3.4731 no . 2_645
C55 H45 3.5226 no . 2_645
C55 H47 3.4641 no . 2_655
H3 C12 3.4208 no . 2_656
H3 C13 3.4341 no . 2_656
H3 C31 3.2709 no . 2_646
H3 C32 3.3145 no . 2_646
H3 C39 3.0735 no . 1_655
H3 C40 3.0238 no . 1_655
H3 H31 2.6830 no . 2_646
H3 H32 2.7748 no . 2_646
H3 H39 2.8269 no . 1_655
H3 H40 2.7432 no . 1_655
H4 N12 2.8595 no . 1_655
H4 C6 3.5492 no . 2_656
H4 C8 3.4943 no . 2_656
H4 C11 3.4715 no . 2_656
H4 C40 3.3740 no . 1_655
H4 H6 2.9967 no . 2_656
H4 H11 3.5689 no . 2_646
H4 H31 2.8473 no . 2_646
H4 H40 2.7506 no . 1_655
H5 S6 3.0538 no . .
H5 S12 3.2732 no . 2_546
H5 C10 3.5354 no . 2_646
H5 H10 3.4995 no . 2_656
H6 S9 3.4120 no . .
H6 S12 3.0982 no . 2_546
H6 N9 3.4101 no . .
H6 N12 2.9062 no . 2_546
H6 C4 3.5898 no . 2_646
H6 C8 3.5763 no . 2_646
H6 C9 3.5447 no . 2_646
H6 H4 2.9967 no . 2_646
H6 H9 3.5701 no . 2_656
H6 H40 3.5423 no . 2_546
H9 S9 2.9290 no . 2_646
H9 S12 3.3540 no . 1_655
H9 N9 2.8959 no . 2_646
H9 N12 3.3952 no . 1_655
H9 C6 3.4163 no . 2_646
H9 C7 3.4705 no . 2_646
H9 H6 3.5701 no . 2_646
H9 H11 3.1099 no . 2_646
H10 S6 3.4687 no . 2_646
H10 S7 2.8298 no . 1_656
H10 S9 3.2130 no . 2_646
H10 C2 3.4282 no . 2_646
H10 C5 3.3568 no . 2_646
H10 H5 3.4995 no . 2_646
H11 N9 2.8443 no . .
H11 C4 3.4176 no . 2_656
H11 C7 3.5638 no . 2_656
H11 C31 3.2878 no . .
H11 H4 3.5689 no . 2_656
H11 H9 3.1099 no . 2_656
H11 H31 2.6782 no . .
H11 H40 2.7721 no . 2_546
H12 C2 3.5271 no . 2_656
H12 C3 3.4986 no . 2_656
H12 C31 2.9973 no . .
H12 C32 3.0153 no . .
H12 C39 3.2787 no . 2_546
H12 C40 3.3667 no . 2_546
H12 H31 2.7393 no . .
H12 H32 2.7713 no . .
H12 H39 2.6675 no . 2_546
H12 H40 2.8424 no . 2_546
H17 C26 3.3910 no . 2_555
H17 C27 3.4337 no . 2_555
H17 C45 3.2832 no . 2_645
H17 C46 3.2865 no . 2_645
H17 C53 3.0773 no . .
H17 C54 3.0012 no . .
H17 H26 3.5602 no . 2_555
H17 H45 2.7157 no . 2_645
H17 H46 2.7238 no . 2_645
H17 H53 2.8287 no . .
H17 H54 2.6959 no . .
H18 N16 2.8393 no . .
H18 C20 3.5247 no . 2_555
H18 C22 3.5059 no . 2_555
H18 C25 3.4691 no . 2_555
H18 C54 3.4188 no . .
H18 H20 2.9723 no . 2_555
H18 H25 3.5869 no . 2_545
H18 H45 2.8263 no . 2_645
H18 H54 2.7891 no . .
H19 S10 3.0675 no . .
H19 S13 3.5890 no . 1_455
H19 S16 3.2485 no . 2_545
H19 C24 3.5162 no . 2_545
H19 H24 3.4881 no . 2_555
H20 S13 3.3174 no . 1_455
H20 S16 3.0425 no . 2_545
H20 N13 3.3149 no . 1_455
H20 N16 2.8920 no . 2_545
H20 C18 3.5581 no . 2_545
H20 C22 3.5645 no . 2_545
H20 C23 3.5544 no . 2_545
H20 H18 2.9723 no . 2_545
H20 H23 3.5674 no . 2_555
H23 S13 2.9844 no . 2_645
H23 S16 3.3928 no . .
H23 N13 2.8968 no . 2_645
H23 N16 3.4543 no . .
H23 C20 3.4299 no . 2_545
H23 C21 3.5136 no . 2_545
H23 H20 3.5674 no . 2_545
H23 H25 3.1439 no . 2_545
H24 S10 3.4634 no . 2_545
H24 S11 2.8439 no . 1_554
H24 S13 3.2355 no . 2_645
H24 C16 3.4238 no . 2_545
H24 C19 3.3492 no . 2_545
H24 H19 3.4881 no . 2_545
H25 N13 2.8510 no . 1_455
H25 C18 3.4156 no . 2_555
H25 C21 3.5465 no . 2_555
H25 C45 3.2555 no . 1_455
H25 H18 3.5869 no . 2_555
H25 H23 3.1439 no . 2_555
H25 H45 2.6478 no . 1_455
H25 H54 2.8084 no . 2_545
H26 C16 3.5220 no . 2_555
H26 C17 3.5332 no . 2_555
H26 C45 3.0330 no . 1_455
H26 C46 3.0095 no . 1_455
H26 C53 3.2899 no . 2_545
H26 C54 3.3501 no . 2_545
H26 H17 3.5602 no . 2_545
H26 H45 2.7996 no . 1_455
H26 H46 2.7557 no . 1_455
H26 H51 3.5395 no . 1_455
H26 H53 2.6918 no . 2_545
H26 H54 2.8072 no . 2_545
H31 C3 2.9881 no . 2_656
H31 C4 3.0825 no . 2_656
H31 C11 3.2584 no . .
H31 C12 3.2901 no . .
H31 C40 3.4184 no . 2_556
H31 C41 3.4746 no . 2_556
H31 H3 2.6830 no . 2_656
H31 H4 2.8473 no . 2_656
H31 H11 2.6782 no . .
H31 H12 2.7393 no . .
H31 H40 3.5615 no . 2_556
H32 N1 2.8176 no . 2_656
H32 C3 3.4001 no . 2_656
H32 C34 3.5540 no . 2_556
H32 C36 3.5276 no . 2_556
H32 C39 3.4520 no . 2_556
H32 H3 2.7748 no . 2_656
H32 H12 2.7713 no . .
H32 H34 2.9799 no . 2_556
H32 H39 3.5962 no . 2_556
H33 S1 3.2368 no . 1_455
H33 S4 3.5236 no . 2_556
H33 S14 2.9892 no . 1_455
H33 C38 3.4520 no . 2_546
H33 C41 3.5435 no . 2_546
H33 H38 3.5481 no . 2_556
H34 S1 2.9775 no . 1_455
H34 S4 3.2636 no . 2_556
H34 N1 2.8920 no . 1_455
H34 N4 3.2745 no . 2_556
H34 C32 3.5599 no . 2_546
H34 C36 3.5109 no . 2_546
H34 C37 3.5063 no . 2_546
H34 H32 2.9799 no . 2_546
H34 H37 3.5917 no . 2_556
H37 S1 3.4127 no . 2_656
H37 S4 3.0602 no . .
H37 N1 3.4755 no . 2_656
H37 N4 2.9124 no . .
H37 C34 3.4682 no . 2_546
H37 C35 3.5547 no . 2_546
H37 H34 3.5917 no . 2_546
H37 H39 3.1300 no . 2_546
H38 S4 3.2733 no . .
H38 S14 3.5524 no . 2_646
H38 S15 2.9255 no . 1_556
H38 C30 3.4743 no . 2_546
H38 C33 3.4002 no . 2_546
H38 H33 3.5481 no . 2_546
H39 N4 2.8537 no . 2_556
H39 C12 3.2599 no . 2_556
H39 C32 3.4211 no . 2_556
H39 C35 3.5137 no . 2_556
H39 H3 2.8269 no . 1_455
H39 H12 2.6675 no . 2_556
H39 H32 3.5962 no . 2_546
H39 H37 3.1300 no . 2_556
H40 C3 3.3132 no . 1_455
H40 C4 3.3169 no . 1_455
H40 C11 3.0336 no . 2_556
H40 C12 3.0604 no . 2_556
H40 C30 3.5013 no . 2_556
H40 C31 3.5121 no . 2_556
H40 H3 2.7432 no . 1_455
H40 H4 2.7506 no . 1_455
H40 H6 3.5423 no . 2_556
H40 H11 2.7721 no . 2_556
H40 H12 2.8424 no . 2_556
H40 H31 3.5615 no . 2_546
H45 C17 2.9892 no . 2_655
H45 C18 3.0574 no . 2_655
H45 C25 3.2479 no . 1_655
H45 C26 3.3227 no . 1_655
H45 C54 3.4731 no . 2_655
H45 C55 3.5226 no . 2_655
H45 H17 2.7157 no . 2_655
H45 H18 2.8263 no . 2_655
H45 H25 2.6478 no . 1_655
H45 H26 2.7996 no . 1_655
H45 H54 3.5890 no . 2_655
H46 N5 2.8294 no . 2_655
H46 C17 3.3345 no . 2_655
H46 C50 3.5491 no . 2_655
H46 C53 3.4213 no . 2_655
H46 H17 2.7238 no . 2_655
H46 H26 2.7557 no . 1_655
H46 H48 3.0251 no . 2_655
H46 H53 3.5602 no . 2_655
H47 S2 3.5128 no . .
H47 S3 2.8916 no . 2_656
H47 S5 3.2167 no . .
H47 S8 3.5558 no . 2_555
H47 C52 3.3868 no . 2_645
H47 C55 3.4641 no . 2_645
H47 H52 3.5658 no . 2_645
H48 S5 2.9341 no . .
H48 S8 3.3171 no . 2_555
H48 N5 2.8973 no . .
H48 N8 3.3459 no . 2_555
H48 C50 3.4402 no . 2_645
H48 C51 3.4147 no . 2_645
H48 H46 3.0251 no . 2_645
H48 H51 3.5462 no . 2_645
H51 S5 3.4123 no . 2_655
H51 S8 3.0988 no . 1_655
H51 N5 3.4551 no . 2_655
H51 N8 2.9117 no . 1_655
H51 C48 3.5366 no . 2_645
H51 C49 3.5830 no . 2_645
H51 H26 3.5395 no . 1_655
H51 H48 3.5462 no . 2_655
H51 H53 3.0849 no . 2_645
H52 S2 3.0114 no . 2_655
H52 S8 3.2680 no . 1_655
H52 C44 3.5823 no . 2_645
H52 C47 3.4823 no . 2_645
H52 H47 3.5658 no . 2_655
H53 N8 2.8659 no . 2_555
H53 C26 3.2983 no . 2_555
H53 C46 3.4530 no . 2_655
H53 C49 3.5004 no . 2_655
H53 H17 2.8287 no . .
H53 H26 2.6918 no . 2_555
H53 H46 3.5602 no . 2_645
H53 H51 3.0849 no . 2_655
H54 C17 3.2858 no . .
H54 C18 3.3310 no . .
H54 C25 3.0612 no . 2_555
H54 C26 3.0514 no . 2_555
H54 C44 3.4572 no . 2_655
H54 C45 3.4560 no . 2_655
H54 H17 2.6959 no . .
H54 H18 2.7891 no . .
H54 H25 2.8084 no . 2_555
H54 H26 2.8072 no . 2_555
H54 H45 3.5890 no . 2_645

loop_
_geom_torsion_atom_site_label_1
_geom_torsion_atom_site_label_2
_geom_torsion_atom_site_label_3
_geom_torsion_atom_site_label_4
_geom_torsion
_geom_torsion_publ_flag
_geom_torsion_site_symmetry_1
_geom_torsion_site_symmetry_2
_geom_torsion_site_symmetry_3
_geom_torsion_site_symmetry_4
S2 S1 N1 C1 0.2(3) no . . . .
N1 S1 S2 N2 0.53(14) no . . . .
S1 S2 N2 C1 -1.2(3) no . . . .
S4 S3 N3 C14 -0.2(3) no . . . .
N3 S3 S4 N4 0.29(15) no . . . .
S3 S4 N4 C14 -0.3(3) no . . . .
S6 S5 N5 C15 -0.2(3) no . . . .
N5 S5 S6 N6 -0.65(13) no . . . .
S5 S6 N6 C15 1.5(3) no . . . .
S8 S7 N7 C28 1.0(2) no . . . .
N7 S7 S8 N8 -0.62(12) no . . . .
S7 S8 N8 C28 0.1(2) no . . . .
S10 S9 N9 C29 -0.4(3) no . . . .
N9 S9 S10 N10 0.59(16) no . . . .
S9 S10 N10 C29 -0.7(3) no . . . .
S12 S11 N11 C42 -0.7(3) no . . . .
N11 S11 S12 N12 0.94(16) no . . . .
S11 S12 N12 C42 -1.1(3) no . . . .
S14 S13 N13 C43 0.6(4) no . . . .
N13 S13 S14 N14 -0.5(3) no . . . .
S13 S14 N14 C43 0.4(3) no . . . .
S16 S15 N15 C56 1.2(3) no . . . .
N15 S15 S16 N16 -0.8(2) no . . . .
S15 S16 N16 C56 0.4(3) no . . . .
S1 N1 C1 N2 -1.2(5) no . . . .
S1 N1 C1 C2 179.7(2) no . . . .
S2 N2 C1 N1 1.7(4) no . . . .
S2 N2 C1 C2 -179.2(2) no . . . .
S3 N3 C14 N4 0.0(5) no . . . .
S3 N3 C14 C13 -179.5(2) no . . . .
S4 N4 C14 N3 0.3(5) no . . . .
S4 N4 C14 C13 179.7(2) no . . . .
S5 N5 C15 N6 1.5(4) no . . . .
S5 N5 C15 C16 -179.03(19) no . . . .
S6 N6 C15 N5 -2.1(4) no . . . .
S6 N6 C15 C16 178.4(2) no . . . .
S7 N7 C28 N8 -1.3(4) no . . . .
S7 N7 C28 C27 179.11(18) no . . . .
S8 N8 C28 N7 0.7(4) no . . . .
S8 N8 C28 C27 -179.72(18) no . . . .
S9 N9 C29 N10 -0.0(5) no . . . .
S9 N9 C29 C30 -179.8(3) no . . . .
S10 N10 C29 N9 0.6(5) no . . . .
S10 N10 C29 C30 -179.7(3) no . . . .
S11 N11 C42 N12 0.0(5) no . . . .
S11 N11 C42 C41 -178.7(2) no . . . .
S12 N12 C42 N11 0.9(5) no . . . .
S12 N12 C42 C41 179.6(2) no . . . .
S13 N13 C43 N14 -0.5(6) no . . . .
S13 N13 C43 C44 -179.8(3) no . . . .
S14 N14 C43 N13 -0.0(6) no . . . .
S14 N14 C43 C44 179.3(3) no . . . .
S15 N15 C56 N16 -1.2(5) no . . . .
S15 N15 C56 C55 178.5(3) no . . . .
S16 N16 C56 N15 0.4(5) no . . . .
S16 N16 C56 C55 -179.3(3) no . . . .
N1 C1 C2 C3 16.5(5) no . . . .
N1 C1 C2 C5 -162.5(3) no . . . .
N2 C1 C2 C3 -162.7(3) no . . . .
N2 C1 C2 C5 18.4(5) no . . . .
C1 C2 C3 C4 -178.2(3) no . . . .
C1 C2 C5 C6 178.4(3) no . . . .
C3 C2 C5 C6 -0.6(5) no . . . .
C5 C2 C3 C4 0.7(5) no . . . .
C2 C3 C4 C7 -0.6(5) no . . . .
C3 C4 C7 C6 0.2(5) no . . . .
C3 C4 C7 C8 178.3(3) no . . . .
C2 C5 C6 C7 0.3(5) no . . . .
C5 C6 C7 C4 -0.1(4) no . . . .
C5 C6 C7 C8 -178.2(3) no . . . .
C4 C7 C8 C9 -37.3(4) no . . . .
C4 C7 C8 C11 144.2(3) no . . . .
C6 C7 C8 C9 140.7(3) no . . . .
C6 C7 C8 C11 -37.7(4) no . . . .
C7 C8 C9 C10 -177.3(3) no . . . .
C7 C8 C11 C12 178.0(3) no . . . .
C9 C8 C11 C12 -0.4(4) no . . . .
C11 C8 C9 C10 1.2(4) no . . . .
C8 C9 C10 C13 0.0(5) no . . . .
C9 C10 C13 C12 -1.9(5) no . . . .
C9 C10 C13 C14 176.2(3) no . . . .
C8 C11 C12 C13 -1.5(5) no . . . .
C11 C12 C13 C10 2.7(5) no . . . .
C11 C12 C13 C14 -175.5(3) no . . . .
C10 C13 C14 N3 18.8(5) no . . . .
C10 C13 C14 N4 -160.7(3) no . . . .
C12 C13 C14 N3 -163.1(3) no . . . .
C12 C13 C14 N4 17.4(5) no . . . .
N5 C15 C16 C17 -17.9(5) no . . . .
N5 C15 C16 C19 162.9(3) no . . . .
N6 C15 C16 C17 161.7(3) no . . . .
N6 C15 C16 C19 -17.6(5) no . . . .
C15 C16 C17 C18 179.6(3) no . . . .
C15 C16 C19 C20 179.6(3) no . . . .
C17 C16 C19 C20 0.3(5) no . . . .
C19 C16 C17 C18 -1.2(5) no . . . .
C16 C17 C18 C21 1.0(5) no . . . .
C17 C18 C21 C20 0.1(5) no . . . .
C17 C18 C21 C22 -178.1(3) no . . . .
C16 C19 C20 C21 0.8(5) no . . . .
C19 C20 C21 C18 -1.0(5) no . . . .
C19 C20 C21 C22 177.2(3) no . . . .
C18 C21 C22 C23 37.4(4) no . . . .
C18 C21 C22 C25 -144.1(3) no . . . .
C20 C21 C22 C23 -140.8(3) no . . . .
C20 C21 C22 C25 37.7(4) no . . . .
C21 C22 C23 C24 176.6(3) no . . . .
C21 C22 C25 C26 -177.7(3) no . . . .
C23 C22 C25 C26 0.8(5) no . . . .
C25 C22 C23 C24 -1.9(5) no . . . .
C22 C23 C24 C27 1.3(5) no . . . .
C23 C24 C27 C26 0.5(5) no . . . .
C23 C24 C27 C28 -177.0(3) no . . . .
C22 C25 C26 C27 1.0(5) no . . . .
C25 C26 C27 C24 -1.6(5) no . . . .
C25 C26 C27 C28 175.9(3) no . . . .
C24 C27 C28 N7 -19.5(5) no . . . .
C24 C27 C28 N8 160.9(3) no . . . .
C26 C27 C28 N7 163.1(3) no . . . .
C26 C27 C28 N8 -16.6(4) no . . . .
N9 C29 C30 C31 16.2(5) no . . . .
N9 C29 C30 C33 -162.5(3) no . . . .
N10 C29 C30 C31 -163.6(3) no . . . .
N10 C29 C30 C33 17.7(5) no . . . .
C29 C30 C31 C32 -178.7(3) no . . . .
C29 C30 C33 C34 179.5(3) no . . . .
C31 C30 C33 C34 0.8(5) no . . . .
C33 C30 C31 C32 -0.0(5) no . . . .
C30 C31 C32 C35 -0.2(5) no . . . .
C31 C32 C35 C34 -0.3(5) no . . . .
C31 C32 C35 C36 177.9(3) no . . . .
C30 C33 C34 C35 -1.3(5) no . . . .
C33 C34 C35 C32 1.1(5) no . . . .
C33 C34 C35 C36 -177.2(3) no . . . .
C32 C35 C36 C37 -37.7(4) no . . . .
C32 C35 C36 C39 143.9(3) no . . . .
C34 C35 C36 C37 140.5(3) no . . . .
C34 C35 C36 C39 -37.9(4) no . . . .
C35 C36 C37 C38 -176.8(3) no . . . .
C35 C36 C39 C40 177.7(3) no . . . .
C37 C36 C39 C40 -0.7(5) no . . . .
C39 C36 C37 C38 1.6(5) no . . . .
C36 C37 C38 C41 -1.3(5) no . . . .
C37 C38 C41 C40 0.0(5) no . . . .
C37 C38 C41 C42 177.7(3) no . . . .
C36 C39 C40 C41 -0.5(5) no . . . .
C39 C40 C41 C38 0.9(5) no . . . .
C39 C40 C41 C42 -176.8(3) no . . . .
C38 C41 C42 N11 17.7(5) no . . . .
C38 C41 C42 N12 -161.0(3) no . . . .
C40 C41 C42 N11 -164.7(3) no . . . .
C40 C41 C42 N12 16.6(5) no . . . .
N13 C43 C44 C45 -16.2(5) no . . . .
N13 C43 C44 C47 161.5(4) no . . . .
N14 C43 C44 C45 164.5(4) no . . . .
N14 C43 C44 C47 -17.8(6) no . . . .
C43 C44 C45 C46 177.4(3) no . . . .
C43 C44 C47 C48 -177.4(3) no . . . .
C45 C44 C47 C48 0.4(5) no . . . .
C47 C44 C45 C46 -0.4(5) no . . . .
C44 C45 C46 C49 0.1(5) no . . . .
C45 C46 C49 C48 0.0(5) no . . . .
C45 C46 C49 C50 -177.6(3) no . . . .
C44 C47 C48 C49 -0.2(5) no . . . .
C47 C48 C49 C46 0.0(5) no . . . .
C47 C48 C49 C50 177.7(3) no . . . .
C46 C49 C50 C51 37.7(4) no . . . .
C46 C49 C50 C53 -144.3(3) no . . . .
C48 C49 C50 C51 -139.9(3) no . . . .
C48 C49 C50 C53 38.2(4) no . . . .
C49 C50 C51 C52 177.4(3) no . . . .
C49 C50 C53 C54 -178.1(3) no . . . .
C51 C50 C53 C54 -0.0(5) no . . . .
C53 C50 C51 C52 -0.7(5) no . . . .
C50 C51 C52 C55 0.7(5) no . . . .
C51 C52 C55 C54 -0.0(5) no . . . .
C51 C52 C55 C56 -178.3(3) no . . . .
C50 C53 C54 C55 0.7(5) no . . . .
C53 C54 C55 C52 -0.7(5) no . . . .
C53 C54 C55 C56 177.6(3) no . . . .
C52 C55 C56 N15 -17.6(5) no . . . .
C52 C55 C56 N16 162.1(3) no . . . .
C54 C55 C56 N15 164.2(3) no . . . .
C54 C55 C56 N16 -16.1(5) no . . . .
